data_7043797
loop_
_publ_author_name
'Ramos, Alberto'
'Anti\~nolo, Antonio'
'Carrillo-Hermosilla, Fernando'
'Fern\'andez-Gal\'an, Rafael'
'Montero-Rama, Mar\'ia del Pilar'
'Villase\~nor, Elena'
'Rodr\'iguez-Di\'eguez, Antonio'
'Garc\'ia-Viv\'o, Daniel'

_publ_section_title
;
 Insertion reactions of small unsaturated molecules in the N--B bonds of
 boron guanidinates
;
_journal_name_full 'Dalton Trans.'
_journal_paper_doi 10.1039/C7DT02081C
_journal_year 2017
_chemical_formula_sum 'C39 H58 B2 N4'
_chemical_formula_weight 604.51
_chemical_name_systematic
;
 ?
;
_space_group_crystal_system monoclinic
_space_group_IT_number 14
_space_group_name_Hall '-P 2yn'
_space_group_name_H-M_alt 'P 1 21/n 1'
_symmetry_space_group_name_Hall '-P 2yn'
_symmetry_space_group_name_H-M 'P 1 21/n 1'
_atom_sites_solution_hydrogens mixed
_audit_creation_method SHELXL-2014
_audit_update_record
;
2017-07-07 deposited with the CCDC.
2017-07-11 downloaded from the CCDC.
;
_cell_angle_alpha 90
_cell_angle_beta 92.946(4)
_cell_angle_gamma 90
_cell_formula_units_Z 4
_cell_length_a 13.906(3)
_cell_length_b 11.690(3)
_cell_length_c 21.696(3)
_cell_measurement_reflns_used 41650
_cell_measurement_temperature 100(2)
_cell_measurement_theta_max 28.72
_cell_measurement_theta_min 2.61
_cell_volume 3522.3(13)
_computing_cell_refinement 'Bruker Apex II'
_computing_data_collection 'Bruker ApexII'
_computing_data_reduction 'Bruker Apex II'
_computing_molecular_graphics 'Mercury 3.8'
_computing_publication_material 'SHELXL-2014 (Sheldrick, 2014)'
_computing_structure_refinement 'SHELXL-2014 (Sheldrick, 2014)'
_computing_structure_solution 'SHELXL-2014 (Sheldrick, 2014)'
_diffrn_ambient_temperature 100(2)
_diffrn_measured_fraction_theta_full 0.999
_diffrn_measured_fraction_theta_max 0.998
_diffrn_measurement_device_type 'Bruker D8 Venture'
_diffrn_measurement_method 'Phi and Omega Scans'
_diffrn_radiation_type MoK\a
_diffrn_radiation_wavelength 0.71069
_diffrn_reflns_av_R_equivalents 0.0369
_diffrn_reflns_av_unetI/netI 0.0191
_diffrn_reflns_Laue_measured_fraction_full 0.999
_diffrn_reflns_Laue_measured_fraction_max 0.998
_diffrn_reflns_limit_h_max 16
_diffrn_reflns_limit_h_min -18
_diffrn_reflns_limit_k_max 15
_diffrn_reflns_limit_k_min -15
_diffrn_reflns_limit_l_max 29
_diffrn_reflns_limit_l_min -29
_diffrn_reflns_number 85145
_diffrn_reflns_point_group_measured_fraction_full 0.999
_diffrn_reflns_point_group_measured_fraction_max 0.998
_diffrn_reflns_theta_full 25.240
_diffrn_reflns_theta_max 28.733
_diffrn_reflns_theta_min 2.277
_diffrn_source 'fine-focus sealed tube'
_exptl_absorpt_coefficient_mu 0.065
_exptl_absorpt_correction_T_max 0.746
_exptl_absorpt_correction_T_min 0.714
_exptl_absorpt_correction_type empirical
_exptl_absorpt_process_details 'Bruker SADABS (Bruker, 1999)'
_exptl_crystal_colour white
_exptl_crystal_density_diffrn 1.140
_exptl_crystal_description Prismatic
_exptl_crystal_F_000 1320
_exptl_crystal_size_max 0.14
_exptl_crystal_size_mid 0.10
_exptl_crystal_size_min 0.10
_refine_diff_density_max 1.777
_refine_diff_density_min -0.531
_refine_diff_density_rms 0.057
_refine_ls_extinction_method none
_refine_ls_goodness_of_fit_ref 1.024
_refine_ls_hydrogen_treatment constr
_refine_ls_matrix_type full
_refine_ls_number_parameters 413
_refine_ls_number_reflns 9116
_refine_ls_number_restraints 0
_refine_ls_restrained_S_all 1.024
_refine_ls_R_factor_all 0.0619
_refine_ls_R_factor_gt 0.0521
_refine_ls_shift/su_max 0.000
_refine_ls_shift/su_mean 0.000
_refine_ls_structure_factor_coef Fsqd
_refine_ls_weighting_details 'w=1/[\s^2^(Fo^2^)+(0.0715P)^2^+2.5367P] where P=(Fo^2^+2Fc^2^)/3'
_refine_ls_weighting_scheme calc
_refine_ls_wR_factor_gt 0.1374
_refine_ls_wR_factor_ref 0.1478
_reflns_Friedel_coverage 0.000
_reflns_number_gt 7810
_reflns_number_total 9116
_reflns_threshold_expression 'I > 2\s(I)'
_cod_data_source_file c7dt02081c3.cif
_cod_data_source_block Compound11
_cod_depositor_comments
;
The following automatic conversions were performed:

'_exptl_absorpt_correction_type' value 'Empirical' changed to
'empirical' according to
/home/data/users/saulius/crontab/automatic-downloads/rss-feeds/RSC/lib/dictionaries/cif_core.dic
dictionary named 'cif_core.dic' version 2.4.2 from 2011-04-26.

Automatic conversion script
Id: cif_fix_values 4973 2017-02-22 13:04:09Z antanas 
;
_cod_original_cell_volume 3522.3(12)
_cod_database_code 7043797
_shelx_space_group_comment
;
The symmetry employed for this shelxl refinement is uniquely defined
by the following loop, which should always be used as a source of
symmetry information in preference to the above space-group names.
They are only intended as comments.
;
_shelxl_version_number 2014-3

loop_
_space_group_symop_operation_xyz
'x, y, z'
'-x+1/2, y+1/2, -z+1/2'
'-x, -y, -z'
'x-1/2, -y-1/2, z-1/2'

loop_
_atom_site_label
_atom_site_type_symbol
_atom_site_fract_x
_atom_site_fract_y
_atom_site_fract_z
_atom_site_U_iso_or_equiv
_atom_site_adp_type
_atom_site_occupancy
_atom_site_site_symmetry_order
_atom_site_calc_flag
_atom_site_refinement_flags_posn
_atom_site_refinement_flags_adp
B1 B 0.60338(10) 0.35166(12) 0.18402(6) 0.0160(3) Uani 1 1 d . .
B2 B 0.35252(9) 0.10748(11) 0.13087(6) 0.0138(2) Uani 1 1 d . .
C1 C 0.44068(8) 0.27799(10) 0.16010(5) 0.0117(2) Uani 1 1 d . .
C2 C 0.31717(8) 0.22135(10) 0.09162(5) 0.0139(2) Uani 1 1 d . .
C3 C 0.41781(9) 0.40017(11) 0.06514(6) 0.0165(2) Uani 1 1 d . .
H3 H 0.4771 0.4357 0.0824 0.020 Uiso 1 1 calc R U
C4 C 0.43763(10) 0.35766(13) 0.00025(6) 0.0237(3) Uani 1 1 d . .
H4A H 0.4905 0.3048 0.0026 0.036 Uiso 1 1 d R U
H4B H 0.4535 0.4215 -0.0252 0.036 Uiso 1 1 d R U
H4C H 0.3813 0.3201 -0.0174 0.036 Uiso 1 1 d R U
C5 C 0.33846(10) 0.49121(12) 0.06460(7) 0.0249(3) Uani 1 1 d . .
H5A H 0.2851 0.4672 0.0378 0.037 Uiso 1 1 d R U
H5B H 0.3633 0.5624 0.0500 0.037 Uiso 1 1 d R U
H5C H 0.3174 0.5011 0.1057 0.037 Uiso 1 1 d R U
C6 C 0.45078(9) 0.44158(11) 0.23030(6) 0.0178(2) Uani 1 1 d . .
H6 H 0.3821 0.4227 0.2260 0.021 Uiso 1 1 calc R U
C7 C 0.48109(10) 0.43008(12) 0.29888(6) 0.0227(3) Uani 1 1 d . .
H7A H 0.4720 0.3525 0.3119 0.034 Uiso 1 1 d R U
H7B H 0.4426 0.4802 0.3225 0.034 Uiso 1 1 d R U
H7C H 0.5477 0.4505 0.3052 0.034 Uiso 1 1 d R U
C8 C 0.46133(11) 0.56480(12) 0.20826(7) 0.0251(3) Uani 1 1 d . .
H8A H 0.5260 0.5906 0.2177 0.038 Uiso 1 1 d R U
H8B H 0.4170 0.6128 0.2288 0.038 Uiso 1 1 d R U
H8C H 0.4476 0.5685 0.1645 0.038 Uiso 1 1 d R U
C9 C 0.68139(9) 0.43646(12) 0.21393(6) 0.0195(2) Uani 1 1 d . .
H9 H 0.6503 0.4892 0.2418 0.023 Uiso 1 1 calc R U
C10 C 0.72236(11) 0.50492(13) 0.15998(7) 0.0261(3) Uani 1 1 d . .
H10A H 0.6722 0.5548 0.1427 0.031 Uiso 1 1 calc R U
H10B H 0.7743 0.5531 0.1765 0.031 Uiso 1 1 calc R U
C11 C 0.76043(10) 0.43223(14) 0.10761(7) 0.0266(3) Uani 1 1 d . .
H11A H 0.8219 0.3993 0.1214 0.032 Uiso 1 1 calc R U
H11B H 0.7715 0.4815 0.0727 0.032 Uiso 1 1 calc R U
C12 C 0.75761(11) 0.36403(16) 0.25128(7) 0.0322(3) Uani 1 1 d . .
H12A H 0.7279 0.3330 0.2872 0.039 Uiso 1 1 calc R U
H12B H 0.8093 0.4144 0.2660 0.039 Uiso 1 1 calc R U
C13 C 0.80219(13) 0.26356(17) 0.21552(9) 0.0409(4) Uani 1 1 d . .
H13A H 0.8506 0.2942 0.1895 0.049 Uiso 1 1 calc R U
H13B H 0.8345 0.2124 0.2451 0.049 Uiso 1 1 calc R U
C14 C 0.73159(10) 0.19546(13) 0.17606(8) 0.0302(3) Uani 1 1 d . .
H14A H 0.7007 0.1409 0.2023 0.036 Uiso 1 1 calc R U
H14B H 0.7673 0.1519 0.1468 0.036 Uiso 1 1 calc R U
C15 C 0.65180(9) 0.26338(12) 0.13948(7) 0.0220(3) Uani 1 1 d . .
H15 H 0.6028 0.2102 0.1225 0.026 Uiso 1 1 calc R U
C16 C 0.69185(10) 0.33545(14) 0.08634(7) 0.0269(3) Uani 1 1 d . .
H16A H 0.7256 0.2848 0.0594 0.032 Uiso 1 1 calc R U
H16B H 0.6381 0.3684 0.0623 0.032 Uiso 1 1 calc R U
C17 C 0.42467(8) 0.15641(10) 0.24813(5) 0.0135(2) Uani 1 1 d . .
C18 C 0.34278(9) 0.17224(10) 0.28125(5) 0.0156(2) Uani 1 1 d . .
H18 H 0.2862 0.1981 0.2611 0.019 Uiso 1 1 calc R U
C19 C 0.34477(10) 0.14961(11) 0.34430(6) 0.0193(2) Uani 1 1 d . .
H19 H 0.2896 0.1614 0.3660 0.023 Uiso 1 1 calc R U
C20 C 0.42824(10) 0.10958(12) 0.37537(6) 0.0239(3) Uani 1 1 d . .
C21 C 0.51007(10) 0.09532(14) 0.34151(7) 0.0270(3) Uani 1 1 d . .
H21 H 0.5669 0.0701 0.3616 0.032 Uiso 1 1 calc R U
C22 C 0.50892(9) 0.11785(12) 0.27832(6) 0.0214(3) Uani 1 1 d . .
H22 H 0.5642 0.1071 0.2566 0.026 Uiso 1 1 calc R U
C23 C 0.42957(14) 0.07976(17) 0.44316(7) 0.0385(4) Uani 1 1 d . .
H23A H 0.4206 -0.0012 0.4479 0.058 Uiso 1 1 d R U
H23B H 0.3786 0.1199 0.4621 0.058 Uiso 1 1 d R U
H23C H 0.4903 0.1018 0.4626 0.058 Uiso 1 1 d R U
C24 C 0.28220(9) 0.00864(11) 0.15493(6) 0.0172(2) Uani 1 1 d . .
H24 H 0.2348 0.0441 0.1809 0.021 Uiso 1 1 calc R U
C25 C 0.22805(9) -0.04775(11) 0.09869(6) 0.0206(3) Uani 1 1 d . .
H25A H 0.1885 -0.1094 0.1134 0.025 Uiso 1 1 calc R U
H25B H 0.1851 0.0085 0.0793 0.025 Uiso 1 1 calc R U
C26 C 0.29286(10) -0.09623(13) 0.04948(7) 0.0273(3) Uani 1 1 d . .
H26A H 0.3201 -0.1681 0.0643 0.033 Uiso 1 1 calc R U
H26B H 0.2534 -0.1123 0.0123 0.033 Uiso 1 1 calc R U
C27 C 0.37539(10) -0.01615(13) 0.03294(7) 0.0259(3) Uani 1 1 d . .
H27A H 0.3493 0.0435 0.0059 0.031 Uiso 1 1 calc R U
H27B H 0.4211 -0.0595 0.0101 0.031 Uiso 1 1 calc R U
C28 C 0.42963(9) 0.04043(11) 0.08855(6) 0.0184(2) Uani 1 1 d . .
H28 H 0.4736 0.0976 0.0727 0.022 Uiso 1 1 calc R U
C29 C 0.48957(10) -0.04372(12) 0.12929(7) 0.0264(3) Uani 1 1 d . .
H29A H 0.5298 0.0000 0.1585 0.032 Uiso 1 1 calc R U
H29B H 0.5319 -0.0857 0.1033 0.032 Uiso 1 1 calc R U
C30 C 0.43105(12) -0.13041(12) 0.16546(8) 0.0311(3) Uani 1 1 d . .
H30A H 0.4727 -0.1628 0.1982 0.037 Uiso 1 1 calc R U
H30B H 0.4111 -0.1923 0.1379 0.037 Uiso 1 1 calc R U
C31 C 0.34083(10) -0.08056(12) 0.19424(7) 0.0243(3) Uani 1 1 d . .
H31A H 0.3608 -0.0451 0.2333 0.029 Uiso 1 1 calc R U
H31B H 0.2983 -0.1435 0.2033 0.029 Uiso 1 1 calc R U
C32 C 0.15958(9) 0.21523(11) 0.04377(6) 0.0186(2) Uani 1 1 d . .
C33 C 0.12713(11) 0.17746(14) -0.01551(6) 0.0267(3) Uani 1 1 d . .
C34 C 0.03178(12) 0.14221(16) -0.02439(8) 0.0368(4) Uani 1 1 d . .
H34 H 0.0099 0.1151 -0.0629 0.044 Uiso 1 1 calc R U
C35 C -0.03099(12) 0.14676(17) 0.02289(9) 0.0403(4) Uani 1 1 d . .
H35 H -0.0939 0.1209 0.0165 0.048 Uiso 1 1 calc R U
C36 C 0.00023(10) 0.19006(15) 0.07997(8) 0.0310(3) Uani 1 1 d . .
H36 H -0.0430 0.1955 0.1112 0.037 Uiso 1 1 calc R U
C37 C 0.09524(9) 0.22559(12) 0.09146(6) 0.0205(3) Uani 1 1 d . .
C38 C 0.12576(10) 0.27819(13) 0.15287(6) 0.0257(3) Uani 1 1 d . .
H38A H 0.0702 0.2895 0.1766 0.039 Uiso 1 1 d R U
H38B H 0.1562 0.3505 0.1462 0.039 Uiso 1 1 d R U
H38C H 0.1703 0.2282 0.1748 0.039 Uiso 1 1 d R U
C39 C 0.19323(13) 0.17672(19) -0.06823(7) 0.0406(4) Uani 1 1 d . .
H39A H 0.2372 0.1137 -0.0633 0.061 Uiso 1 1 d R U
H39B H 0.2288 0.2471 -0.0686 0.061 Uiso 1 1 d R U
H39C H 0.1560 0.1686 -0.1065 0.061 Uiso 1 1 d R U
N1 N 0.41622(7) 0.17827(8) 0.18283(4) 0.01262(19) Uani 1 1 d . .
N2 N 0.39632(7) 0.30161(9) 0.10474(5) 0.0138(2) Uani 1 1 d . .
N3 N 0.25345(8) 0.25991(10) 0.05269(5) 0.0181(2) Uani 1 1 d . .
N4 N 0.50282(7) 0.35704(8) 0.19133(5) 0.01292(19) Uani 1 1 d . .

loop_
_atom_site_aniso_label
_atom_site_aniso_U_11
_atom_site_aniso_U_22
_atom_site_aniso_U_33
_atom_site_aniso_U_23
_atom_site_aniso_U_13
_atom_site_aniso_U_12
B1 0.0146(6) 0.0160(6) 0.0174(6) 0.0014(5) 0.0007(5) -0.0017(5)
B2 0.0141(6) 0.0136(6) 0.0139(6) -0.0009(4) 0.0021(4) -0.0024(5)
C1 0.0101(5) 0.0121(5) 0.0131(5) 0.0003(4) 0.0024(4) -0.0001(4)
C2 0.0134(5) 0.0165(5) 0.0121(5) -0.0010(4) 0.0026(4) -0.0045(4)
C3 0.0177(5) 0.0167(5) 0.0152(5) 0.0056(4) 0.0012(4) -0.0039(4)
C4 0.0264(6) 0.0294(7) 0.0158(6) 0.0030(5) 0.0045(5) -0.0096(5)
C5 0.0246(7) 0.0200(6) 0.0298(7) 0.0086(5) -0.0015(5) 0.0018(5)
C6 0.0146(5) 0.0178(6) 0.0209(6) -0.0048(5) 0.0016(4) 0.0010(4)
C7 0.0243(6) 0.0255(7) 0.0188(6) -0.0048(5) 0.0053(5) -0.0037(5)
C8 0.0297(7) 0.0163(6) 0.0290(7) -0.0029(5) -0.0020(5) 0.0036(5)
C9 0.0145(5) 0.0234(6) 0.0206(6) -0.0033(5) 0.0012(4) -0.0033(5)
C10 0.0246(7) 0.0234(7) 0.0308(7) -0.0005(5) 0.0063(5) -0.0082(5)
C11 0.0217(6) 0.0345(8) 0.0241(6) -0.0005(6) 0.0059(5) -0.0060(6)
C12 0.0206(6) 0.0520(10) 0.0234(6) -0.0021(7) -0.0042(5) 0.0066(6)
C13 0.0303(8) 0.0463(10) 0.0460(10) 0.0058(8) 0.0006(7) 0.0064(7)
C14 0.0205(6) 0.0222(7) 0.0486(9) 0.0030(6) 0.0097(6) 0.0052(5)
C15 0.0150(5) 0.0211(6) 0.0303(7) -0.0064(5) 0.0047(5) -0.0022(5)
C16 0.0221(6) 0.0368(8) 0.0224(6) -0.0079(6) 0.0048(5) -0.0048(6)
C17 0.0150(5) 0.0117(5) 0.0137(5) 0.0023(4) -0.0001(4) -0.0010(4)
C18 0.0153(5) 0.0157(5) 0.0158(5) 0.0021(4) 0.0004(4) 0.0016(4)
C19 0.0221(6) 0.0198(6) 0.0162(6) 0.0021(5) 0.0036(4) -0.0019(5)
C20 0.0289(7) 0.0250(7) 0.0174(6) 0.0075(5) -0.0025(5) -0.0031(5)
C21 0.0217(6) 0.0335(8) 0.0251(7) 0.0104(6) -0.0061(5) 0.0037(6)
C22 0.0146(5) 0.0258(6) 0.0236(6) 0.0060(5) -0.0002(5) 0.0029(5)
C23 0.0457(9) 0.0493(10) 0.0199(7) 0.0147(7) -0.0049(6) -0.0061(8)
C24 0.0178(6) 0.0145(5) 0.0197(6) -0.0009(4) 0.0054(4) -0.0048(4)
C25 0.0175(6) 0.0174(6) 0.0271(6) -0.0051(5) 0.0046(5) -0.0062(5)
C26 0.0231(6) 0.0271(7) 0.0320(7) -0.0148(6) 0.0049(5) -0.0070(5)
C27 0.0245(7) 0.0293(7) 0.0247(6) -0.0118(6) 0.0091(5) -0.0061(5)
C28 0.0158(5) 0.0173(6) 0.0228(6) -0.0046(5) 0.0064(4) -0.0030(4)
C29 0.0210(6) 0.0200(6) 0.0383(8) -0.0050(6) 0.0042(5) 0.0038(5)
C30 0.0335(8) 0.0165(6) 0.0430(9) 0.0024(6) 0.0002(6) 0.0031(6)
C31 0.0288(7) 0.0157(6) 0.0285(7) 0.0046(5) 0.0022(5) -0.0064(5)
C32 0.0164(6) 0.0204(6) 0.0184(6) 0.0025(5) -0.0040(4) -0.0030(5)
C33 0.0257(7) 0.0338(8) 0.0198(6) -0.0002(5) -0.0064(5) -0.0049(6)
C34 0.0297(8) 0.0463(10) 0.0327(8) -0.0037(7) -0.0145(6) -0.0094(7)
C35 0.0198(7) 0.0516(11) 0.0482(10) 0.0005(8) -0.0097(7) -0.0110(7)
C36 0.0170(6) 0.0376(8) 0.0383(8) 0.0044(7) 0.0014(6) -0.0023(6)
C37 0.0173(6) 0.0214(6) 0.0226(6) 0.0039(5) -0.0011(5) -0.0001(5)
C38 0.0236(6) 0.0321(7) 0.0215(6) -0.0017(5) 0.0029(5) 0.0034(6)
C39 0.0383(9) 0.0654(12) 0.0176(7) -0.0042(7) -0.0035(6) -0.0050(8)
N1 0.0134(4) 0.0119(4) 0.0126(4) 0.0015(3) 0.0014(3) -0.0013(3)
N2 0.0134(4) 0.0145(5) 0.0133(4) 0.0029(4) 0.0001(3) -0.0039(4)
N3 0.0164(5) 0.0225(5) 0.0153(5) 0.0018(4) -0.0010(4) -0.0050(4)
N4 0.0125(4) 0.0123(4) 0.0140(4) -0.0010(4) 0.0008(3) -0.0015(4)

loop_
_atom_type_symbol
_atom_type_description
_atom_type_scat_dispersion_real
_atom_type_scat_dispersion_imag
_atom_type_scat_source
C C 0.0033 0.0016 'International Tables Vol C Tables 4.2.6.8 and 6.1.1.4'
H H 0.0000 0.0000 'International Tables Vol C Tables 4.2.6.8 and 6.1.1.4'
B B 0.0013 0.0007 'International Tables Vol C Tables 4.2.6.8 and 6.1.1.4'
N N 0.0061 0.0033 'International Tables Vol C Tables 4.2.6.8 and 6.1.1.4'

loop_
_geom_angle_atom_site_label_1
_geom_angle_atom_site_label_2
_geom_angle_atom_site_label_3
_geom_angle
N4 B1 C9 125.84(11)
N4 B1 C15 123.30(11)
C9 B1 C15 110.69(11)
C24 B2 N1 117.21(10)
C24 B2 C2 125.22(10)
N1 B2 C2 94.88(9)
C24 B2 C28 105.18(10)
N1 B2 C28 106.39(9)
C2 B2 C28 106.44(10)
N1 C1 N2 113.52(10)
N1 C1 N4 124.20(10)
N2 C1 N4 122.18(10)
N3 C2 N2 113.11(11)
N3 C2 B2 144.08(11)
N2 C2 B2 102.52(9)
N2 C3 C4 109.45(10)
N2 C3 C5 112.27(10)
C4 C3 C5 112.45(11)
N4 C6 C8 112.68(10)
N4 C6 C7 111.77(10)
C8 C6 C7 111.16(11)
C10 C9 C12 114.09(12)
C10 C9 B1 106.52(11)
C12 C9 B1 107.90(12)
C11 C10 C9 115.30(12)
C10 C11 C16 113.45(11)
C9 C12 C13 115.52(13)
C14 C13 C12 114.86(14)
C13 C14 C15 116.84(13)
C14 C15 C16 112.54(11)
C14 C15 B1 109.65(12)
C16 C15 B1 106.18(11)
C11 C16 C15 114.67(12)
C22 C17 C18 119.57(11)
C22 C17 N1 123.14(11)
C18 C17 N1 117.26(10)
C17 C18 C19 120.48(11)
C18 C19 C20 120.89(12)
C19 C20 C21 117.83(12)
C19 C20 C23 121.13(14)
C21 C20 C23 121.02(13)
C22 C21 C20 121.75(12)
C17 C22 C21 119.46(12)
C25 C24 C31 111.57(11)
C25 C24 B2 109.12(10)
C31 C24 B2 110.37(10)
C26 C25 C24 115.14(11)
C27 C26 C25 114.09(11)
C26 C27 C28 114.85(12)
C29 C28 C27 113.88(11)
C29 C28 B2 109.46(10)
C27 C28 B2 109.57(10)
C28 C29 C30 115.37(12)
C29 C30 C31 114.80(12)
C30 C31 C24 116.50(12)
C37 C32 N3 119.09(11)
C37 C32 C33 120.74(12)
N3 C32 C33 119.42(12)
C34 C33 C32 118.43(14)
C34 C33 C39 120.53(14)
C32 C33 C39 121.04(13)
C35 C34 C33 121.28(15)
C34 C35 C36 119.76(14)
C35 C36 C37 121.23(15)
C36 C37 C32 118.35(13)
C36 C37 C38 120.01(13)
C32 C37 C38 121.59(12)
C1 N1 C17 121.09(10)
C1 N1 B2 109.46(9)
C17 N1 B2 127.38(9)
C1 N2 C2 110.28(9)
C1 N2 C3 125.46(10)
C2 N2 C3 124.03(10)
C2 N3 C32 124.54(11)
C1 N4 B1 119.98(10)
C1 N4 C6 113.42(9)
B1 N4 C6 126.59(10)

loop_
_geom_bond_atom_site_label_1
_geom_bond_atom_site_label_2
_geom_bond_distance
B1 N4 1.4168(16)
B1 C9 1.5838(18)
B1 C15 1.5872(19)
B2 C24 1.6175(17)
B2 N1 1.6241(16)
B2 C2 1.6418(18)
B2 C28 1.6458(18)
C1 N1 1.3172(15)
C1 N2 1.3502(15)
C1 N4 1.4141(15)
C2 N3 1.2747(16)
C2 N2 1.4631(15)
C3 N2 1.4770(15)
C3 C4 1.5313(18)
C3 C5 1.5326(19)
C6 N4 1.5093(15)
C6 C8 1.5272(19)
C6 C7 1.5315(18)
C9 C10 1.5504(19)
C9 C12 1.552(2)
C10 C11 1.535(2)
C11 C16 1.535(2)
C12 C13 1.554(3)
C13 C14 1.498(3)
C14 C15 1.549(2)
C15 C16 1.554(2)
C17 C22 1.3879(17)
C17 C18 1.3897(16)
C17 N1 1.4386(14)
C18 C19 1.3921(17)
C19 C20 1.3930(19)
C20 C21 1.396(2)
C20 C23 1.5106(19)
C21 C22 1.3953(19)
C24 C25 1.5479(18)
C24 C31 1.5518(19)
C25 C26 1.5402(19)
C26 C27 1.538(2)
C27 C28 1.5390(19)
C28 C29 1.539(2)
C29 C30 1.540(2)
C30 C31 1.544(2)
C32 C37 1.4075(18)
C32 N3 1.4101(16)
C32 C33 1.4117(18)
C33 C34 1.392(2)
C33 C39 1.504(2)
C34 C35 1.382(3)
C35 C36 1.387(2)
C36 C37 1.3952(19)
C37 C38 1.5084(19)
